data_7127673
loop_
_publ_author_name
'Wu, Jiaoyu'
'Bai, Lu'
'Han, Lingbo'
'Liu, Jingjing'
'Luan, Xinjun'

_publ_section_title
;
 A chemo- and regioselective Pd(0)-catalyzed three-component
 spiroannulation.
;
_journal_issue 9
_journal_name_full 'Chemical communications (Cambridge, England)'
_journal_page_first 1117
_journal_page_last 1120
_journal_paper_doi 10.1039/d0cc07389j
_journal_volume 57
_journal_year 2021
_chemical_formula_moiety 'C32 H22 O3'
_chemical_formula_sum 'C32 H22 O3'
_chemical_formula_weight 454.49
_space_group_crystal_system monoclinic
_space_group_IT_number 14
_space_group_name_Hall '-P 2yn'
_space_group_name_H-M_alt 'P 1 21/n 1'
_atom_sites_solution_hydrogens geom
_audit_creation_date 2020-01-15
_audit_creation_method
;
Olex2 1.2
(compiled 2018.05.29 svn.r3508 for OlexSys, GUI svn.r5506)
;
_audit_update_record
;
2020-01-17 deposited with the CCDC.	2020-12-21 downloaded from the CCDC.
;
_cell_angle_alpha 90
_cell_angle_beta 97.071(9)
_cell_angle_gamma 90
_cell_formula_units_Z 4
_cell_length_a 12.2505(17)
_cell_length_b 13.305(4)
_cell_length_c 14.427(2)
_cell_measurement_reflns_used 9997
_cell_measurement_temperature 140(2)
_cell_measurement_theta_max 53.093
_cell_measurement_theta_min 2.889
_cell_volume 2333.6(8)
_computing_cell_refinement 'SAINT V8.38A (?, 2016)'
_computing_data_reduction 'SAINT V8.38A (?, 2016)'
_computing_molecular_graphics 'Olex2 (Dolomanov et al., 2009)'
_computing_publication_material 'Olex2 (Dolomanov et al., 2009)'
_computing_structure_refinement 'XL (Sheldrick, 2008)'
_diffrn_ambient_temperature 140.0
_diffrn_detector_area_resol_mean none
_diffrn_measured_fraction_theta_full 0.972
_diffrn_measured_fraction_theta_max 0.972
_diffrn_measurement_device_type 'Bruker D8 VENTURE PHOTON II'
_diffrn_radiation_type GaK\a
_diffrn_radiation_wavelength 1.34138
_diffrn_reflns_av_R_equivalents 0.0279
_diffrn_reflns_av_unetI/netI 0.0227
_diffrn_reflns_Laue_measured_fraction_full 0.972
_diffrn_reflns_Laue_measured_fraction_max 0.972
_diffrn_reflns_limit_h_max 14
_diffrn_reflns_limit_h_min -14
_diffrn_reflns_limit_k_max 15
_diffrn_reflns_limit_k_min -15
_diffrn_reflns_limit_l_max 14
_diffrn_reflns_limit_l_min -17
_diffrn_reflns_number 17799
_diffrn_reflns_point_group_measured_fraction_full 0.972
_diffrn_reflns_point_group_measured_fraction_max 0.972
_diffrn_reflns_theta_full 53.001
_diffrn_reflns_theta_max 53.001
_diffrn_reflns_theta_min 4.396
_exptl_absorpt_coefficient_mu 0.419
_exptl_absorpt_correction_T_max 0.7505
_exptl_absorpt_correction_T_min 0.4973
_exptl_absorpt_correction_type multi-scan
_exptl_absorpt_process_details
;
SADABS-2016/2 (Bruker,2016/2) was used for absorption correction.
wR2(int) was 0.1319 before and 0.0445 after correction.
The Ratio of minimum to maximum transmission is 0.6626.
The \l/2 correction factor is Not present.
;
_exptl_crystal_colour colourless
_exptl_crystal_density_diffrn 1.294
_exptl_crystal_density_meas ?
_exptl_crystal_density_method none
_exptl_crystal_description block
_exptl_crystal_F_000 952
_exptl_crystal_size_max 0.46
_exptl_crystal_size_mid 0.23
_exptl_crystal_size_min 0.12
_exptl_transmission_factor_max 0.7505
_exptl_transmission_factor_min 0.4973
_refine_diff_density_max 0.391
_refine_diff_density_min -0.279
_refine_diff_density_rms 0.030
_refine_ls_extinction_method none
_refine_ls_goodness_of_fit_ref 1.043
_refine_ls_hydrogen_treatment constr
_refine_ls_matrix_type full
_refine_ls_number_parameters 317
_refine_ls_number_reflns 4013
_refine_ls_number_restraints 0
_refine_ls_restrained_S_all 1.043
_refine_ls_R_factor_all 0.0398
_refine_ls_R_factor_gt 0.0386
_refine_ls_shift/su_max 0.001
_refine_ls_shift/su_mean 0.000
_refine_ls_structure_factor_coef Fsqd
_refine_ls_weighting_details 'w=1/[\s^2^(Fo^2^)+(0.0381P)^2^+0.9655P] where P=(Fo^2^+2Fc^2^)/3'
_refine_ls_weighting_scheme calc
_refine_ls_wR_factor_gt 0.0942
_refine_ls_wR_factor_ref 0.0950
_reflns_Friedel_coverage 0.000
_reflns_number_gt 3872
_reflns_number_total 4013
_reflns_threshold_expression 'I > 2\s(I)'
_cod_data_source_file d0cc07389j2.cif
_cod_data_source_block 20200106al_0m_a
_cod_depositor_comments
;
The following automatic conversions were performed:

data item '_exptl_crystal_density_meas' value 'none' was changed to
'?' -- the value is perceived as not measured.

Automatic conversion script
Id: cif_fix_values 7556 2019-12-06 15:28:31Z antanas 

 Adding full bibliography for 7127672--7127674.cif.
;
_cod_database_code 7127673
_shelx_shelxl_version_number 2014/7
_shelx_space_group_comment
;
The symmetry employed for this shelxl refinement is uniquely defined
by the following loop, which should always be used as a source of
symmetry information in preference to the above space-group names.
They are only intended as comments.
;
_shelx_estimated_absorpt_t_max 0.951
_shelx_estimated_absorpt_t_min 0.831
_olex2_refinement_description
;
1. Fixed Uiso
 At 1.2 times of:
  All C(H) groups
 At 1.5 times of:
  All C(H,H,H) groups
2.a Aromatic/amide H refined with riding coordinates:
 C00C(H00C), C00E(H00E), C00G(H00G), C00H(H00H), C00I(H00I), C00J(H00J),
 C00K(H00K), C00L(H00L), C00M(H00M), C00O(H00O), C00Q(H00Q), C00R(H00R),
 C00S(H00S), C00T(H00T), C00U(H00U), C00V(H00V), C00W(H00W), C00Y(H00Y),
 C00Z(H00Z)
2.b Idealised Me refined as rotating group:
 C00X(H00A,H00B,H00D)
;
_olex2_submission_special_instructions 'No special instructions were received'

loop_
_space_group_symop_operation_xyz
'x, y, z'
'-x+1/2, y+1/2, -z+1/2'
'-x, -y, -z'
'x-1/2, -y-1/2, z-1/2'

loop_
_atom_site_label
_atom_site_type_symbol
_atom_site_fract_x
_atom_site_fract_y
_atom_site_fract_z
_atom_site_U_iso_or_equiv
_atom_site_adp_type
_atom_site_occupancy
_atom_site_site_symmetry_order
_atom_site_calc_flag
_atom_site_refinement_flags_posn
_atom_site_refinement_flags_adp
_atom_site_refinement_flags_occupancy
_atom_site_disorder_assembly
_atom_site_disorder_group
O001 O 0.34298(8) 0.80316(7) 0.47754(7) 0.0344(2) Uani 1 1 d . . . . .
O002 O 0.11968(8) 0.34307(7) 0.31003(7) 0.0398(3) Uani 1 1 d . . . . .
O003 O 0.22675(9) 0.79110(8) 0.58552(9) 0.0525(3) Uani 1 1 d . . . . .
C00A C 0.43820(10) 0.47330(9) 0.28746(8) 0.0233(3) Uani 1 1 d . . . . .
C00B C 0.38433(10) 0.24544(9) 0.32624(8) 0.0234(3) Uani 1 1 d . . . . .
C00C C 0.33090(10) 0.60035(9) 0.43873(8) 0.0241(3) Uani 1 1 d . . . . .
H00C H 0.3735 0.6411 0.4028 0.029 Uiso 1 1 calc R . . . .
C00D C 0.27371(10) 0.64257(9) 0.50712(9) 0.0270(3) Uani 1 1 d . . . . .
C00E C 0.39797(10) 0.23893(10) 0.55747(9) 0.0281(3) Uani 1 1 d . . . . .
H00E H 0.4554 0.2668 0.5270 0.034 Uiso 1 1 calc R . . . .
C00F C 0.14281(10) 0.31494(9) 0.39020(9) 0.0281(3) Uani 1 1 d . . . . .
C00G C 0.32012(11) 0.15863(9) 0.31140(9) 0.0277(3) Uani 1 1 d . . . . .
H00G H 0.2490 0.1568 0.3311 0.033 Uiso 1 1 calc R . . . .
C00H C 0.40249(10) 0.45590(9) 0.19310(9) 0.0268(3) Uani 1 1 d . . . . .
H00H H 0.3400 0.4147 0.1757 0.032 Uiso 1 1 calc R . . . .
C00I C 0.53026(11) 0.53333(10) 0.31143(9) 0.0292(3) Uani 1 1 d . . . . .
H00I H 0.5550 0.5461 0.3753 0.035 Uiso 1 1 calc R . . . .
C00J C 0.21017(10) 0.58249(10) 0.55900(10) 0.0307(3) Uani 1 1 d . . . . .
H00J H 0.1727 0.6123 0.6059 0.037 Uiso 1 1 calc R . . . .
C00K C 0.20101(10) 0.47976(10) 0.54299(9) 0.0287(3) Uani 1 1 d . . . . .
H00K H 0.1563 0.4392 0.5773 0.034 Uiso 1 1 calc R . . . .
C00L C 0.49042(10) 0.24360(10) 0.29934(9) 0.0292(3) Uani 1 1 d . . . . .
H00L H 0.5368 0.3006 0.3110 0.035 Uiso 1 1 calc R . . . .
C00M C 0.35905(11) 0.07526(10) 0.26823(9) 0.0311(3) Uani 1 1 d . . . . .
H00M H 0.3143 0.0170 0.2585 0.037 Uiso 1 1 calc R . . . .
C00N C 0.27700(10) 0.75230(10) 0.52806(10) 0.0309(3) Uani 1 1 d . . . . .
C00O C 0.45772(11) 0.49842(11) 0.12491(9) 0.0337(3) Uani 1 1 d . . . . .
H00O H 0.4324 0.4871 0.0609 0.040 Uiso 1 1 calc R . . . .
C00P C 0.20486(11) 0.21510(10) 0.56735(9) 0.0306(3) Uani 1 1 d . . . . .
C00Q C 0.46247(11) 0.07612(10) 0.23928(10) 0.0335(3) Uani 1 1 d . . . . .
H00Q H 0.4880 0.0195 0.2081 0.040 Uiso 1 1 calc R . . . .
C00R C 0.58626(11) 0.57478(10) 0.24248(10) 0.0353(3) Uani 1 1 d . . . . .
H00R H 0.6496 0.6150 0.2594 0.042 Uiso 1 1 calc R . . . .
C00S C 0.54984(12) 0.55748(11) 0.14944(10) 0.0368(3) Uani 1 1 d . . . . .
H00S H 0.5879 0.5860 0.1023 0.044 Uiso 1 1 calc R . . . .
C00T C 0.06151(10) 0.27375(10) 0.44569(11) 0.0374(3) Uani 1 1 d . . . . .
H00T H -0.0144 0.2789 0.4228 0.045 Uiso 1 1 calc R . . . .
C00U C 0.09086(11) 0.22911(11) 0.52773(11) 0.0390(3) Uani 1 1 d . . . . .
H00U H 0.0346 0.2053 0.5619 0.047 Uiso 1 1 calc R . . . .
C00V C 0.52878(11) 0.16028(10) 0.25609(10) 0.0346(3) Uani 1 1 d . . . . .
H00V H 0.6007 0.1607 0.2379 0.042 Uiso 1 1 calc R . . . .
C00W C 0.42367(13) 0.17975(12) 0.63649(10) 0.0399(4) Uani 1 1 d . . . . .
H00W H 0.4984 0.1674 0.6599 0.048 Uiso 1 1 calc R . . . .
C00X C 0.35468(13) 0.90975(10) 0.49797(12) 0.0406(4) Uani 1 1 d . . . . .
H00A H 0.3988 0.9412 0.4537 0.061 Uiso 1 1 calc GR . . . .
H00B H 0.3913 0.9188 0.5617 0.061 Uiso 1 1 calc GR . . . .
H00D H 0.2818 0.9412 0.4923 0.061 Uiso 1 1 calc GR . . . .
C00Y C 0.23223(14) 0.15649(11) 0.64735(11) 0.0428(4) Uani 1 1 d . . . . .
H00Y H 0.1755 0.1286 0.6787 0.051 Uiso 1 1 calc R . . . .
C00Z C 0.34058(15) 0.13884(12) 0.68097(10) 0.0470(4) Uani 1 1 d . . . . .
H00Z H 0.3582 0.0984 0.7350 0.056 Uiso 1 1 calc R . . . .
C004 C 0.34484(9) 0.33514(9) 0.37157(8) 0.0219(3) Uani 1 1 d . . . . .
C005 C 0.32381(9) 0.49697(9) 0.42454(8) 0.0219(3) Uani 1 1 d . . . . .
C006 C 0.26126(9) 0.32904(9) 0.44139(8) 0.0218(3) Uani 1 1 d . . . . .
C007 C 0.37432(9) 0.43205(9) 0.35927(8) 0.0221(3) Uani 1 1 d . . . . .
C008 C 0.25849(9) 0.43794(9) 0.47600(8) 0.0224(3) Uani 1 1 d . . . . .
C009 C 0.28940(10) 0.25769(9) 0.52278(8) 0.0225(3) Uani 1 1 d . . . . .

loop_
_atom_site_aniso_label
_atom_site_aniso_U_11
_atom_site_aniso_U_22
_atom_site_aniso_U_33
_atom_site_aniso_U_23
_atom_site_aniso_U_13
_atom_site_aniso_U_12
O001 0.0385(5) 0.0222(5) 0.0439(6) -0.0039(4) 0.0103(4) -0.0024(4)
O002 0.0401(6) 0.0351(5) 0.0391(6) 0.0060(4) -0.0157(4) -0.0020(4)
O003 0.0503(6) 0.0326(6) 0.0812(8) -0.0162(5) 0.0352(6) -0.0003(5)
C00A 0.0257(6) 0.0190(6) 0.0260(6) -0.0002(5) 0.0062(5) 0.0006(5)
C00B 0.0277(6) 0.0228(6) 0.0190(6) 0.0011(5) 0.0008(5) -0.0008(5)
C00C 0.0218(6) 0.0237(6) 0.0267(6) 0.0002(5) 0.0026(5) -0.0017(5)
C00D 0.0223(6) 0.0251(6) 0.0331(7) -0.0031(5) 0.0020(5) 0.0019(5)
C00E 0.0279(6) 0.0318(7) 0.0236(6) -0.0024(5) -0.0002(5) 0.0028(5)
C00F 0.0252(6) 0.0195(6) 0.0372(7) 0.0009(5) -0.0054(5) 0.0006(5)
C00G 0.0279(6) 0.0262(6) 0.0289(7) -0.0017(5) 0.0030(5) -0.0032(5)
C00H 0.0272(6) 0.0271(6) 0.0265(6) -0.0008(5) 0.0050(5) -0.0012(5)
C00I 0.0301(7) 0.0272(6) 0.0308(7) -0.0041(5) 0.0061(5) -0.0047(5)
C00J 0.0281(6) 0.0300(7) 0.0358(7) -0.0034(5) 0.0115(5) 0.0041(5)
C00K 0.0256(6) 0.0287(7) 0.0333(7) 0.0017(5) 0.0092(5) 0.0002(5)
C00L 0.0287(6) 0.0248(6) 0.0343(7) 0.0004(5) 0.0044(5) -0.0018(5)
C00M 0.0355(7) 0.0241(6) 0.0324(7) -0.0041(5) -0.0005(6) -0.0026(5)
C00N 0.0237(6) 0.0273(7) 0.0422(8) -0.0045(6) 0.0059(6) 0.0029(5)
C00O 0.0389(7) 0.0381(7) 0.0255(7) 0.0025(6) 0.0094(6) 0.0012(6)
C00P 0.0336(7) 0.0255(6) 0.0344(7) 0.0038(5) 0.0114(6) 0.0005(5)
C00Q 0.0400(8) 0.0269(7) 0.0335(7) -0.0049(5) 0.0041(6) 0.0052(6)
C00R 0.0316(7) 0.0296(7) 0.0467(8) -0.0036(6) 0.0132(6) -0.0086(5)
C00S 0.0404(8) 0.0343(7) 0.0392(8) 0.0054(6) 0.0197(6) -0.0018(6)
C00T 0.0184(6) 0.0316(7) 0.0614(10) 0.0029(7) 0.0013(6) -0.0019(5)
C00U 0.0280(7) 0.0332(7) 0.0585(9) 0.0056(7) 0.0168(6) -0.0042(6)
C00V 0.0320(7) 0.0316(7) 0.0418(8) -0.0005(6) 0.0105(6) 0.0032(5)
C00W 0.0455(8) 0.0461(8) 0.0259(7) -0.0003(6) -0.0044(6) 0.0161(7)
C00X 0.0458(8) 0.0225(7) 0.0535(9) -0.0042(6) 0.0060(7) -0.0023(6)
C00Y 0.0582(10) 0.0358(8) 0.0383(8) 0.0111(6) 0.0219(7) 0.0041(7)
C00Z 0.0699(11) 0.0448(9) 0.0268(7) 0.0121(6) 0.0083(7) 0.0196(8)
C004 0.0225(6) 0.0242(6) 0.0185(6) 0.0006(5) 0.0002(4) -0.0025(5)
C005 0.0201(5) 0.0237(6) 0.0213(6) -0.0004(5) -0.0003(4) -0.0005(4)
C006 0.0203(6) 0.0215(6) 0.0235(6) 0.0010(5) 0.0016(5) -0.0015(4)
C007 0.0222(6) 0.0237(6) 0.0201(6) -0.0011(5) 0.0012(5) -0.0022(5)
C008 0.0196(6) 0.0226(6) 0.0242(6) 0.0012(5) -0.0002(5) 0.0001(4)
C009 0.0251(6) 0.0208(6) 0.0220(6) -0.0005(5) 0.0038(5) 0.0010(5)

loop_
_atom_type_symbol
_atom_type_description
_atom_type_scat_dispersion_real
_atom_type_scat_dispersion_imag
_atom_type_scat_source
C C 0.0148 0.0070 'International Tables Vol C Tables 4.2.6.8 and 6.1.1.4'
H H 0.0000 0.0000 'International Tables Vol C Tables 4.2.6.8 and 6.1.1.4'
O O 0.0412 0.0250 'International Tables Vol C Tables 4.2.6.8 and 6.1.1.4'

loop_
_geom_angle_atom_site_label_1
_geom_angle_atom_site_label_2
_geom_angle_atom_site_label_3
_geom_angle
_geom_angle_site_symmetry_1
_geom_angle_site_symmetry_3
_geom_angle_publ_flag
C00N O001 C00X 115.77(11) . . ?
C00H C00A C007 119.47(11) . . ?
C00I C00A C00H 118.99(11) . . ?
C00I C00A C007 121.46(11) . . ?
C00G C00B C00L 117.79(11) . . ?
C00G C00B C004 121.90(11) . . ?
C00L C00B C004 120.27(11) . . ?
C00D C00C H00C 120.9 . . ?
C005 C00C H00C 120.9 . . ?
C005 C00C C00D 118.29(11) . . ?
C00C C00D C00N 122.27(12) . . ?
C00J C00D C00C 120.65(12) . . ?
C00J C00D C00N 117.08(11) . . ?
C00W C00E H00E 119.7 . . ?
C009 C00E H00E 119.7 . . ?
C009 C00E C00W 120.61(13) . . ?
O002 C00F C00T 122.88(12) . . ?
O002 C00F C006 120.59(12) . . ?
C00T C00F C006 116.38(11) . . ?
C00B C00G H00G 119.6 . . ?
C00M C00G C00B 120.78(12) . . ?
C00M C00G H00G 119.6 . . ?
C00A C00H H00H 119.9 . . ?
C00O C00H C00A 120.26(12) . . ?
C00O C00H H00H 119.9 . . ?
C00A C00I H00I 119.8 . . ?
C00R C00I C00A 120.44(12) . . ?
C00R C00I H00I 119.8 . . ?
C00D C00J H00J 119.6 . . ?
C00K C00J C00D 120.90(12) . . ?
C00K C00J H00J 119.6 . . ?
C00J C00K H00K 120.8 . . ?
C008 C00K C00J 118.38(12) . . ?
C008 C00K H00K 120.8 . . ?
C00B C00L H00L 119.4 . . ?
C00V C00L C00B 121.15(12) . . ?
C00V C00L H00L 119.4 . . ?
C00G C00M H00M 119.7 . . ?
C00Q C00M C00G 120.56(12) . . ?
C00Q C00M H00M 119.7 . . ?
O001 C00N C00D 112.85(11) . . ?
O003 C00N O001 123.47(12) . . ?
O003 C00N C00D 123.68(12) . . ?
C00H C00O H00O 119.8 . . ?
C00H C00O C00S 120.35(13) . . ?
C00S C00O H00O 119.8 . . ?
C00Y C00P C00U 121.10(13) . . ?
C00Y C00P C009 119.17(13) . . ?
C009 C00P C00U 119.68(12) . . ?
C00M C00Q H00Q 120.2 . . ?
C00M C00Q C00V 119.52(12) . . ?
C00V C00Q H00Q 120.2 . . ?
C00I C00R H00R 120.0 . . ?
C00S C00R C00I 120.05(12) . . ?
C00S C00R H00R 120.0 . . ?
C00O C00S H00S 120.0 . . ?
C00R C00S C00O 119.91(12) . . ?
C00R C00S H00S 120.0 . . ?
C00F C00T H00T 119.1 . . ?
C00U C00T C00F 121.78(12) . . ?
C00U C00T H00T 119.1 . . ?
C00P C00U H00U 118.4 . . ?
C00T C00U C00P 123.15(12) . . ?
C00T C00U H00U 118.4 . . ?
C00L C00V C00Q 120.12(12) . . ?
C00L C00V H00V 119.9 . . ?
C00Q C00V H00V 119.9 . . ?
C00E C00W H00W 120.0 . . ?
C00Z C00W C00E 119.96(14) . . ?
C00Z C00W H00W 120.0 . . ?
O001 C00X H00A 109.5 . . ?
O001 C00X H00B 109.5 . . ?
O001 C00X H00D 109.5 . . ?
H00A C00X H00B 109.5 . . ?
H00A C00X H00D 109.5 . . ?
H00B C00X H00D 109.5 . . ?
C00P C00Y H00Y 119.7 . . ?
C00Z C00Y C00P 120.58(14) . . ?
C00Z C00Y H00Y 119.7 . . ?
C00W C00Z H00Z 119.9 . . ?
C00Y C00Z C00W 120.22(13) . . ?
C00Y C00Z H00Z 119.9 . . ?
C00B C004 C006 122.34(10) . . ?
C007 C004 C00B 127.27(11) . . ?
C007 C004 C006 110.38(10) . . ?
C00C C005 C007 130.67(11) . . ?
C00C C005 C008 120.43(11) . . ?
C008 C005 C007 108.90(11) . . ?
C004 C006 C00F 110.83(10) . . ?
C004 C006 C008 102.03(9) . . ?
C008 C006 C00F 102.21(9) . . ?
C009 C006 C00F 113.69(10) . . ?
C009 C006 C004 115.97(10) . . ?
C009 C006 C008 110.56(10) . . ?
C004 C007 C00A 128.08(11) . . ?
C004 C007 C005 109.57(10) . . ?
C005 C007 C00A 122.13(10) . . ?
C00K C008 C005 121.32(11) . . ?
C00K C008 C006 129.93(11) . . ?
C005 C008 C006 108.70(10) . . ?
C00E C009 C00P 119.44(12) . . ?
C00E C009 C006 120.62(11) . . ?
C00P C009 C006 119.81(11) . . ?

loop_
_geom_bond_atom_site_label_1
_geom_bond_atom_site_label_2
_geom_bond_distance
_geom_bond_site_symmetry_2
_geom_bond_publ_flag
O001 C00N 1.3370(16) . ?
O001 C00X 1.4520(17) . ?
O002 C00F 1.2154(16) . ?
O003 C00N 1.2076(17) . ?
C00A C00H 1.3971(18) . ?
C00A C00I 1.3904(18) . ?
C00A C007 1.4787(16) . ?
C00B C00G 1.3989(17) . ?
C00B C00L 1.4016(18) . ?
C00B C004 1.4709(17) . ?
C00C H00C 0.9500 . ?
C00C C00D 1.3964(17) . ?
C00C C005 1.3918(18) . ?
C00D C00J 1.3959(19) . ?
C00D C00N 1.4904(18) . ?
C00E H00E 0.9500 . ?
C00E C00W 1.3894(19) . ?
C00E C009 1.3849(17) . ?
C00F C00T 1.4593(19) . ?
C00F C006 1.5564(16) . ?
C00G H00G 0.9500 . ?
C00G C00M 1.3852(18) . ?
C00H H00H 0.9500 . ?
C00H C00O 1.3819(18) . ?
C00I H00I 0.9500 . ?
C00I C00R 1.3900(19) . ?
C00J H00J 0.9500 . ?
C00J C00K 1.3885(19) . ?
C00K H00K 0.9500 . ?
C00K C008 1.3809(17) . ?
C00L H00L 0.9500 . ?
C00L C00V 1.3826(19) . ?
C00M H00M 0.9500 . ?
C00M C00Q 1.3819(19) . ?
C00O H00O 0.9500 . ?
C00O C00S 1.385(2) . ?
C00P C00U 1.454(2) . ?
C00P C00Y 1.399(2) . ?
C00P C009 1.4039(17) . ?
C00Q H00Q 0.9500 . ?
C00Q C00V 1.387(2) . ?
C00R H00R 0.9500 . ?
C00R C00S 1.381(2) . ?
C00S H00S 0.9500 . ?
C00T H00T 0.9500 . ?
C00T C00U 1.333(2) . ?
C00U H00U 0.9500 . ?
C00V H00V 0.9500 . ?
C00W H00W 0.9500 . ?
C00W C00Z 1.380(2) . ?
C00X H00A 0.9800 . ?
C00X H00B 0.9800 . ?
C00X H00D 0.9800 . ?
C00Y H00Y 0.9500 . ?
C00Y C00Z 1.376(2) . ?
C00Z H00Z 0.9500 . ?
C004 C006 1.5244(16) . ?
C004 C007 1.3566(17) . ?
C005 C007 1.4693(16) . ?
C005 C008 1.3980(17) . ?
C006 C008 1.5343(17) . ?
C006 C009 1.5162(16) . ?
